data_4509494
loop_
_publ_author_name
'Mohamed, Sharmarke'
'Tocher, Derek A.'
'Vickers, Martin'
'Karamertzanis, Panagiotis G.'
'Price, Sarah L.'

_publ_section_title
;
 Salt or Cocrystal? A New Series of Crystal Structures Formed from Simple
 Pyridines and Carboxylic Acids
;
_journal_issue 6
_journal_name_full 'Crystal Growth &amp; Design'
_journal_page_first 2881
_journal_paper_doi 10.1021/cg9001994
_journal_volume 9
_journal_year 2009
_chemical_formula_moiety 'C7 H11 N2, C8 H5 O4'
_chemical_formula_sum 'C15 H16 N2 O4'
_chemical_formula_weight 288.30
_chemical_name_common '4-Dimethylaminopyridinium phthalate'
_chemical_name_systematic
; 
 4-dimethylaminopyridinium phthalate 
;
_space_group_IT_number 15
_symmetry_cell_setting monoclinic
_symmetry_space_group_name_Hall '-C 2yc'
_symmetry_space_group_name_H-M 'C 1 2/c 1'
_atom_sites_solution_hydrogens geom
_atom_sites_solution_primary direct
_atom_sites_solution_secondary difmap
_audit_creation_method SHELXL-97
_cell_angle_alpha 90.00
_cell_angle_beta 111.525(2)
_cell_angle_gamma 90.00
_cell_formula_units_Z 8
_cell_length_a 22.130(3)
_cell_length_b 8.7473(11)
_cell_length_c 15.3325(19)
_cell_measurement_reflns_used 2423
_cell_measurement_temperature 150(2)
_cell_measurement_theta_max 26.326
_cell_measurement_theta_min 2.721
_cell_volume 2761.0(6)
_computing_cell_refinement 'Bruker SAINT'
_computing_data_collection 'Bruker SMART (Bruker, 2001)'
_computing_data_reduction 'Bruker SAINT'
_computing_molecular_graphics
;    
SHELXTL (Bruker, 2000) and Mercury (Macrae et al., 2006)
;
_computing_publication_material 'Bruker SHELXTL and local programs'
_computing_structure_refinement 'SHELXL-97 (Sheldrick, 1997)'
_computing_structure_solution 'SHELXS-97 (Sheldrick, 1990)'
_diffrn_ambient_temperature 150(2)
_diffrn_measured_fraction_theta_full 0.996
_diffrn_measured_fraction_theta_max 0.955
_diffrn_measurement_device_type 'Bruker SMART APEX diffractometer'
_diffrn_measurement_method '\w rotation with narrow frames'
_diffrn_radiation_monochromator graphite
_diffrn_radiation_source 'fine-focus sealed tube'
_diffrn_radiation_type MoK\a
_diffrn_radiation_wavelength 0.71073
_diffrn_reflns_av_R_equivalents 0.0356
_diffrn_reflns_av_sigmaI/netI 0.0385
_diffrn_reflns_limit_h_max 29
_diffrn_reflns_limit_h_min -29
_diffrn_reflns_limit_k_max 11
_diffrn_reflns_limit_k_min -11
_diffrn_reflns_limit_l_max 20
_diffrn_reflns_limit_l_min -20
_diffrn_reflns_number 11416
_diffrn_reflns_theta_full 26.00
_diffrn_reflns_theta_max 28.28
_diffrn_reflns_theta_min 2.72
_exptl_absorpt_coefficient_mu 0.102
_exptl_absorpt_correction_T_max 1.0000
_exptl_absorpt_correction_T_min 0.8442
_exptl_absorpt_correction_type multi-scan
_exptl_absorpt_process_details 'SADABS v2.10'
_exptl_crystal_colour Colourless
_exptl_crystal_density_diffrn 1.387
_exptl_crystal_density_method 'not measured'
_exptl_crystal_description Plate
_exptl_crystal_F_000 1216
_exptl_crystal_size_max 0.50
_exptl_crystal_size_mid 0.25
_exptl_crystal_size_min 0.07
_refine_diff_density_max 0.323
_refine_diff_density_min -0.260
_refine_diff_density_rms 0.047
_refine_ls_extinction_method none
_refine_ls_goodness_of_fit_ref 1.034
_refine_ls_hydrogen_treatment mixed
_refine_ls_matrix_type full
_refine_ls_number_parameters 236
_refine_ls_number_reflns 3279
_refine_ls_number_restraints 2
_refine_ls_restrained_S_all 1.034
_refine_ls_R_factor_all 0.0698
_refine_ls_R_factor_gt 0.0505
_refine_ls_shift/su_max 0.003
_refine_ls_shift/su_mean 0.000
_refine_ls_structure_factor_coef Fsqd
_refine_ls_weighting_details 'calc w=1/[\s^2^(Fo^2^)+(0.0633P)^2^+1.4320P] where P=(Fo^2^+2Fc^2^)/3'
_refine_ls_weighting_scheme calc
_refine_ls_wR_factor_gt 0.1181
_refine_ls_wR_factor_ref 0.1287
_reflns_number_gt 2515
_reflns_number_total 3279
_reflns_threshold_expression >2sigma(I)
_cod_data_source_file cg9001994sup1.cif
_cod_data_source_block str0610
_cod_depositor_comments
;
The following automatic conversions were performed:

'_symmetry_cell_setting' value 'Monoclinic' changed to 'monoclinic'
according to /home/saulius/struct/CIF-dictionaries/cif_core.dic
dictionary named 'cif_core.dic' version 2.4.2 from 2011-04-26.

Automatic conversion script
Id: cif_fix_values 1891 2012-01-12 08:04:46Z andrius 
;
_cod_original_sg_symbol_Hall -C2yc
_cod_original_sg_symbol_H-M C2/c
_cod_database_code 4509494

loop_
_symmetry_equiv_pos_as_xyz
'x, y, z'
'-x, y, -z+1/2'
'x+1/2, y+1/2, z'
'-x+1/2, y+1/2, -z+1/2'
'-x, -y, -z'
'x, -y, z-1/2'
'-x+1/2, -y+1/2, -z'
'x+1/2, -y+1/2, z-1/2'

loop_
_atom_site_label
_atom_site_type_symbol
_atom_site_fract_x
_atom_site_fract_y
_atom_site_fract_z
_atom_site_U_iso_or_equiv
_atom_site_adp_type
_atom_site_occupancy
_atom_site_symmetry_multiplicity
_atom_site_calc_flag
_atom_site_refinement_flags
_atom_site_disorder_assembly
_atom_site_disorder_group
C8 C 0.90325(9) 0.5652(2) 0.83164(13) 0.0378(4) Uani 1 1 d . . .
C9 C 0.86032(7) 0.44971(17) 0.76225(11) 0.0261(4) Uani 1 1 d . . .
C10 C 0.80498(7) 0.37346(16) 0.76530(10) 0.0231(3) Uani 1 1 d . . .
C11 C 0.77331(8) 0.38804(18) 0.83823(11) 0.0278(4) Uani 1 1 d . . .
C12 C 0.77270(8) 0.27156(17) 0.69287(11) 0.0243(3) Uani 1 1 d . . .
C13 C 0.79334(8) 0.24339(18) 0.61984(11) 0.0272(4) Uani 1 1 d . . .
C14 C 0.84654(8) 0.31938(19) 0.61561(12) 0.0309(4) Uani 1 1 d . . .
C15 C 0.87952(8) 0.42044(19) 0.68620(12) 0.0299(4) Uani 1 1 d . . .
H12 H 0.7352(9) 0.219(2) 0.6963(12) 0.032(5) Uiso 1 1 d . . .
H13 H 0.7704(8) 0.172(2) 0.5743(12) 0.026(4) Uiso 1 1 d . . .
H14 H 0.8623(9) 0.305(2) 0.5677(13) 0.035(5) Uiso 1 1 d . . .
H15 H 0.9171(9) 0.470(2) 0.6846(12) 0.026(4) Uiso 1 1 d . . .
H16A H 0.8697(17) 0.526(4) 0.921(3) 0.047(9) Uiso 0.53(4) 1 d PD A 1
H16B H 0.8372(15) 0.494(5) 0.917(4) 0.047(9) Uiso 0.47(4) 1 d PD A 2
O1 O 0.94262(7) 0.63840(17) 0.81021(11) 0.0547(4) Uani 1 1 d . . .
O2 O 0.89805(8) 0.58131(18) 0.91275(10) 0.0529(4) Uani 1 1 d D . .
O3 O 0.80477(7) 0.44467(15) 0.91813(8) 0.0375(3) Uani 1 1 d D . .
O4 O 0.71697(6) 0.34047(15) 0.81525(9) 0.0393(3) Uani 1 1 d . . .
H7 H 0.5212(9) 0.252(2) 0.9463(13) 0.037(5) Uiso 1 1 d . . .
H8 H 0.5852(9) 0.246(2) 0.8550(14) 0.038(5) Uiso 1 1 d . . .
H9 H 0.6843(10) 0.353(2) 0.9026(15) 0.049(6) Uiso 1 1 d . . .
H10 H 0.7270(9) 0.469(2) 1.0390(12) 0.028(4) Uiso 1 1 d . . .
H11 H 0.6695(9) 0.498(2) 1.1370(13) 0.030(5) Uiso 1 1 d . . .
C3 C 0.58758(7) 0.37696(17) 1.05528(11) 0.0235(3) Uani 1 1 d . . .
C4 C 0.56311(8) 0.29942(19) 0.96764(11) 0.0287(4) Uani 1 1 d . . .
C5 C 0.59910(9) 0.2933(2) 0.91295(12) 0.0326(4) Uani 1 1 d . . .
C6 C 0.68390(8) 0.42856(19) 1.02277(12) 0.0309(4) Uani 1 1 d . . .
C7 C 0.65007(7) 0.44354(18) 1.08041(11) 0.0264(3) Uani 1 1 d . . .
C1 C 0.57571(8) 0.4772(2) 1.19679(11) 0.0338(4) Uani 1 1 d . . .
H1 H 0.5935 0.5746 1.1855 0.051 Uiso 1 1 calc R . .
H2 H 0.6096 0.4201 1.2456 0.051 Uiso 1 1 calc R . .
H3 H 0.5394 0.4971 1.2173 0.051 Uiso 1 1 calc R . .
N1 N 0.55278(6) 0.38796(16) 1.11046(9) 0.0296(3) Uani 1 1 d . . .
N2 N 0.65870(8) 0.35594(16) 0.93957(10) 0.0334(3) Uani 1 1 d . . .
C2 C 0.49309(8) 0.3013(2) 1.09169(13) 0.0380(4) Uani 1 1 d . . .
H6 H 0.5021 0.1920 1.0897 0.057 Uiso 1 1 calc R . .
H4 H 0.4608 0.3330 1.0313 0.057 Uiso 1 1 calc R . .
H5 H 0.4762 0.3207 1.1415 0.057 Uiso 1 1 calc R . .

loop_
_atom_site_aniso_label
_atom_site_aniso_U_11
_atom_site_aniso_U_22
_atom_site_aniso_U_33
_atom_site_aniso_U_23
_atom_site_aniso_U_13
_atom_site_aniso_U_12
C8 0.0328(9) 0.0279(9) 0.0405(10) -0.0031(7) -0.0008(8) -0.0016(7)
C9 0.0253(8) 0.0191(8) 0.0287(8) 0.0023(6) 0.0039(6) 0.0029(6)
C10 0.0260(8) 0.0208(7) 0.0206(7) 0.0023(6) 0.0062(6) 0.0057(6)
C11 0.0359(9) 0.0234(8) 0.0251(8) 0.0041(6) 0.0124(7) 0.0098(7)
C12 0.0264(8) 0.0216(8) 0.0243(8) 0.0013(6) 0.0083(6) -0.0001(6)
C13 0.0329(9) 0.0247(8) 0.0213(8) -0.0022(6) 0.0068(7) 0.0027(6)
C14 0.0378(9) 0.0318(9) 0.0275(9) 0.0060(7) 0.0173(7) 0.0101(7)
C15 0.0266(8) 0.0268(8) 0.0379(9) 0.0079(7) 0.0137(7) 0.0032(7)
O1 0.0441(8) 0.0473(9) 0.0596(10) -0.0030(7) 0.0035(7) -0.0209(7)
O2 0.0578(10) 0.0512(9) 0.0386(8) -0.0183(7) 0.0047(7) -0.0140(7)
O3 0.0515(8) 0.0361(7) 0.0230(6) -0.0022(5) 0.0117(6) 0.0097(6)
O4 0.0357(7) 0.0518(8) 0.0369(7) 0.0001(6) 0.0212(6) 0.0039(6)
C3 0.0234(7) 0.0213(7) 0.0238(8) 0.0033(6) 0.0065(6) 0.0016(6)
C4 0.0296(8) 0.0240(8) 0.0283(8) -0.0011(6) 0.0057(7) -0.0009(7)
C5 0.0446(10) 0.0252(8) 0.0262(9) -0.0005(7) 0.0109(8) 0.0046(7)
C6 0.0285(9) 0.0298(9) 0.0359(9) 0.0077(7) 0.0136(7) -0.0006(7)
C7 0.0253(8) 0.0261(8) 0.0249(8) 0.0016(6) 0.0058(6) -0.0023(6)
C1 0.0335(9) 0.0423(10) 0.0263(8) -0.0035(7) 0.0118(7) -0.0004(8)
N1 0.0256(7) 0.0345(8) 0.0304(7) -0.0032(6) 0.0121(6) -0.0048(6)
N2 0.0428(9) 0.0321(8) 0.0320(8) 0.0055(6) 0.0215(7) 0.0062(6)
C2 0.0286(9) 0.0416(10) 0.0458(11) 0.0028(8) 0.0159(8) -0.0064(8)

loop_
_atom_type_symbol
_atom_type_description
_atom_type_scat_dispersion_real
_atom_type_scat_dispersion_imag
_atom_type_scat_source
C C 0.0033 0.0016 'International Tables Vol C Tables 4.2.6.8 and 6.1.1.4'
H H 0.0000 0.0000 'International Tables Vol C Tables 4.2.6.8 and 6.1.1.4'
N N 0.0061 0.0033 'International Tables Vol C Tables 4.2.6.8 and 6.1.1.4'
O O 0.0106 0.0060 'International Tables Vol C Tables 4.2.6.8 and 6.1.1.4'

loop_
_geom_angle_atom_site_label_1
_geom_angle_atom_site_label_2
_geom_angle_atom_site_label_3
_geom_angle
O1 C8 O2 121.62(17)
O1 C8 C9 119.01(18)
O2 C8 C9 119.36(17)
C15 C9 C10 118.21(14)
C15 C9 C8 113.61(15)
C10 C9 C8 128.17(15)
C12 C10 C9 118.15(14)
C12 C10 C11 113.37(14)
C9 C10 C11 128.47(14)
O4 C11 O3 123.08(15)
O4 C11 C10 116.67(14)
O3 C11 C10 120.24(15)
C13 C12 C10 122.30(15)
C13 C12 H12 120.4(11)
C10 C12 H12 117.3(11)
C14 C13 C12 119.81(15)
C14 C13 H13 121.8(10)
C12 C13 H13 118.3(11)
C13 C14 C15 119.23(15)
C13 C14 H14 123.1(12)
C15 C14 H14 117.6(12)
C14 C15 C9 122.28(15)
C14 C15 H15 119.4(10)
C9 C15 H15 118.3(11)
C8 O2 H16A 114(3)
C11 O3 H16B 111(4)
N1 C3 C7 121.89(14)
N1 C3 C4 121.51(14)
C7 C3 C4 116.59(15)
C5 C4 C3 119.84(16)
C5 C4 H7 119.1(12)
C3 C4 H7 121.1(12)
N2 C5 C4 122.02(16)
N2 C5 H8 114.6(12)
C4 C5 H8 123.3(12)
N2 C6 C7 121.70(16)
N2 C6 H10 116.5(11)
C7 C6 H10 121.8(11)
C6 C7 C3 119.96(15)
C6 C7 H11 118.2(11)
C3 C7 H11 121.8(11)
N1 C1 H1 109.5
N1 C1 H2 109.5
H1 C1 H2 109.5
N1 C1 H3 109.5
H1 C1 H3 109.5
H2 C1 H3 109.5
C3 N1 C2 121.82(14)
C3 N1 C1 121.49(13)
C2 N1 C1 116.50(14)
C5 N2 C6 119.84(15)
C5 N2 H9 123.2(13)
C6 N2 H9 117.0(13)
N1 C2 H6 109.5
N1 C2 H4 109.5
H6 C2 H4 109.5
N1 C2 H5 109.5
H6 C2 H5 109.5
H4 C2 H5 109.5

loop_
_geom_bond_atom_site_label_1
_geom_bond_atom_site_label_2
_geom_bond_distance
C8 O1 1.220(2)
C8 O2 1.298(2)
C8 C9 1.521(2)
C9 C15 1.403(2)
C9 C10 1.410(2)
C10 C12 1.399(2)
C10 C11 1.527(2)
C11 O4 1.237(2)
C11 O3 1.267(2)
C12 C13 1.378(2)
C12 H12 0.968(18)
C13 C14 1.374(2)
C13 H13 0.934(18)
C14 C15 1.381(2)
C14 H14 0.930(19)
C15 H15 0.947(18)
O2 H16A 0.838(10)
O3 H16B 0.841(10)
C3 N1 1.340(2)
C3 C7 1.417(2)
C3 C4 1.423(2)
C4 C5 1.353(2)
C4 H7 0.958(19)
C5 N2 1.346(2)
C5 H8 0.92(2)
C6 N2 1.349(2)
C6 C7 1.358(2)
C6 H10 0.961(18)
C7 H11 0.946(19)
C1 N1 1.458(2)
C1 H1 0.9800
C1 H2 0.9800
C1 H3 0.9800
N1 C2 1.457(2)
N2 H9 0.94(2)
C2 H6 0.9800
C2 H4 0.9800
C2 H5 0.9800

loop_
_geom_hbond_atom_site_label_D
_geom_hbond_atom_site_label_H
_geom_hbond_atom_site_label_A
_geom_hbond_distance_DH
_geom_hbond_distance_HA
_geom_hbond_distance_DA
_geom_hbond_angle_DHA
N2 H9 O4 0.94(2) 1.74(2) 2.6679(19) 168.4(19)
O2 H16A O3 0.838(10) 1.589(15) 2.413(2) 167(5)

loop_
_geom_torsion_atom_site_label_1
_geom_torsion_atom_site_label_2
_geom_torsion_atom_site_label_3
_geom_torsion_atom_site_label_4
_geom_torsion
O1 C8 C9 C15 11.1(2)
O2 C8 C9 C15 -167.57(16)
O1 C8 C9 C10 -168.00(17)
O2 C8 C9 C10 13.3(3)
C15 C9 C10 C12 0.7(2)
C8 C9 C10 C12 179.75(15)
C15 C9 C10 C11 -178.33(14)
C8 C9 C10 C11 0.7(3)
C12 C10 C11 O4 -16.5(2)
C9 C10 C11 O4 162.55(15)
C12 C10 C11 O3 162.57(14)
C9 C10 C11 O3 -18.4(2)
C9 C10 C12 C13 0.3(2)
C11 C10 C12 C13 179.48(14)
C10 C12 C13 C14 -1.5(2)
C12 C13 C14 C15 1.6(2)
C13 C14 C15 C9 -0.6(2)
C10 C9 C15 C14 -0.6(2)
C8 C9 C15 C14 -179.78(15)
N1 C3 C4 C5 178.66(15)
C7 C3 C4 C5 -0.5(2)
C3 C4 C5 N2 1.5(3)
N2 C6 C7 C3 2.4(2)
N1 C3 C7 C6 179.45(15)
C4 C3 C7 C6 -1.4(2)
C7 C3 N1 C2 -170.83(15)
C4 C3 N1 C2 10.1(2)
C7 C3 N1 C1 3.8(2)
C4 C3 N1 C1 -175.25(15)
C4 C5 N2 C6 -0.6(2)
C7 C6 N2 C5 -1.4(2)
